data_1550569
loop_
_publ_author_name
'Scheidt, Karl A.'
'Betori, Rick'
'McDonald, Benjamin'

_publ_section_title
;
 Reductive Annulations of Arylidene Malonates With Unsaturated
 Electrophiles Using Photoredox/Lewis Acid Cooperative Catalysis
;
_journal_name_full 'Chemical Science'
_journal_paper_doi 10.1039/C9SC00302A
_journal_year 2019
_chemical_formula_moiety 'C17 H20 O7'
_chemical_formula_sum 'C17 H20 O7'
_chemical_formula_weight 336.33
_space_group_crystal_system monoclinic
_space_group_IT_number 14
_space_group_name_Hall '-P 2ybc'
_space_group_name_H-M_alt 'P 1 21/c 1'
_symmetry_space_group_name_Hall '-P 2ybc'
_symmetry_space_group_name_H-M 'P 1 21/c 1'
_atom_sites_solution_hydrogens geom
_atom_sites_solution_primary dual
_audit_creation_date 2017-10-03
_audit_creation_method
;
Olex2 1.2
(compiled 2017.08.10 svn.r3458 for OlexSys, GUI svn.r5381)
;
_audit_update_record
;
2018-04-06 deposited with the CCDC.
2019-02-04 downloaded from the CCDC.
;
_cell_angle_alpha 90
_cell_angle_beta 92.591(3)
_cell_angle_gamma 90
_cell_formula_units_Z 4
_cell_length_a 18.2208(8)
_cell_length_b 9.3925(4)
_cell_length_c 9.6745(4)
_cell_measurement_reflns_used 6164
_cell_measurement_temperature 100(2)
_cell_measurement_theta_max 30.314
_cell_measurement_theta_min 2.440
_cell_volume 1653.99(12)
_computing_cell_refinement 'SAINT V8.38A (?, 2016)'
_computing_data_collection 'APEX2 V2014.11-0 (Bruker, 2014)'
_computing_data_reduction 'SAINT V8.38A (?, 2016)'
_computing_molecular_graphics 'Olex2 (Dolomanov et al., 2009)'
_computing_publication_material 'Olex2 (Dolomanov et al., 2009)'
_computing_structure_refinement 'ShelXL (Sheldrick, 2015)'
_computing_structure_solution 'ShelXT (Sheldrick, 2015)'
_diffrn_ambient_temperature 100.0
_diffrn_detector_area_resol_mean 8
_diffrn_measured_fraction_theta_full 0.992
_diffrn_measured_fraction_theta_max 0.972
_diffrn_measurement_device_type 'Bruker Kappa APEX CCD area detector'
_diffrn_measurement_method '\w and \f scans'
_diffrn_radiation_monochromator 'QuazarTM optics'
_diffrn_radiation_type MoK\a
_diffrn_radiation_wavelength 0.71073
_diffrn_reflns_av_R_equivalents 0.0366
_diffrn_reflns_av_unetI/netI 0.0348
_diffrn_reflns_Laue_measured_fraction_full 0.992
_diffrn_reflns_Laue_measured_fraction_max 0.972
_diffrn_reflns_limit_h_max 23
_diffrn_reflns_limit_h_min -25
_diffrn_reflns_limit_k_max 12
_diffrn_reflns_limit_k_min -13
_diffrn_reflns_limit_l_max 13
_diffrn_reflns_limit_l_min -13
_diffrn_reflns_number 18476
_diffrn_reflns_point_group_measured_fraction_full 0.992
_diffrn_reflns_point_group_measured_fraction_max 0.972
_diffrn_reflns_theta_full 25.242
_diffrn_reflns_theta_max 29.574
_diffrn_reflns_theta_min 2.238
_diffrn_source microsource
_exptl_absorpt_coefficient_mu 0.105
_exptl_absorpt_correction_T_max 0.7461
_exptl_absorpt_correction_T_min 0.6585
_exptl_absorpt_correction_type multi-scan
_exptl_absorpt_process_details
'SADABS-2016/2 (Bruker,2016/2) was used for absorption correction. wR2(int) was 0.0828 before and 0.0479 after correction. The Ratio of minimum to maximum transmission is 0.8826. The \l/2 correction factor is Not present.'
_exptl_crystal_colour colourless
_exptl_crystal_colour_primary colourless
_exptl_crystal_density_diffrn 1.351
_exptl_crystal_description block
_exptl_crystal_F_000 712
_exptl_crystal_recrystallization_method 'The material was recrystallised from --- by as supplied'
_exptl_crystal_size_max 0.102
_exptl_crystal_size_mid 0.101
_exptl_crystal_size_min 0.086
_refine_diff_density_max 0.613
_refine_diff_density_min -0.276
_refine_diff_density_rms 0.054
_refine_ls_extinction_method none
_refine_ls_goodness_of_fit_ref 1.036
_refine_ls_hydrogen_treatment constr
_refine_ls_matrix_type full
_refine_ls_number_parameters 220
_refine_ls_number_reflns 4501
_refine_ls_number_restraints 0
_refine_ls_restrained_S_all 1.036
_refine_ls_R_factor_all 0.0654
_refine_ls_R_factor_gt 0.0520
_refine_ls_shift/su_max 0.000
_refine_ls_shift/su_mean 0.000
_refine_ls_structure_factor_coef Fsqd
_refine_ls_weighting_details 'w=1/[\s^2^(Fo^2^)+(0.0532P)^2^+1.0754P] where P=(Fo^2^+2Fc^2^)/3'
_refine_ls_weighting_scheme calc
_refine_ls_wR_factor_gt 0.1247
_refine_ls_wR_factor_ref 0.1329
_reflns_Friedel_coverage 0.000
_reflns_number_gt 3607
_reflns_number_total 4501
_reflns_threshold_expression 'I > 2\s(I)'
_cod_data_source_file c9sc00302a2.cif
_cod_data_source_block cx1084
_cod_database_code 1550569
_shelx_shelxl_version_number 2017/1
_shelx_space_group_comment
;
The symmetry employed for this shelxl refinement is uniquely defined
by the following loop, which should always be used as a source of
symmetry information in preference to the above space-group names.
They are only intended as comments.
;
_shelx_estimated_absorpt_t_max 0.991
_shelx_estimated_absorpt_t_min 0.989
_olex2_refinement_description
;
1. Fixed Uiso
 At 1.2 times of:
  All C(H) groups, All C(H,H) groups
 At 1.5 times of:
  All C(H,H,H) groups
2.a Ternary CH refined with riding coordinates:
 C8(H8), C9(H9), C13(H13)
2.b Secondary CH2 refined with riding coordinates:
 C7(H7A,H7B), C10(H10A,H10B)
2.c Aromatic/amide H refined with riding coordinates:
 C2(H2), C3(H3), C4(H4), C5(H5)
2.d Idealised Me refined as rotating group:
 C12(H12A,H12B,H12C), C15(H15A,H15B,H15C), C17(H17A,H17B,H17C)
;
_olex2_date_sample_submission 2017-10-02
_olex2_diffrn_ambient_temperature_device 'Oxford Cryosystems'
_olex2_exptl_crystal_mounting_method 'The crystal was mounted on a MITIGEN holder in Paratone oil'
_olex2_submission_original_sample_id cx1084
_olex2_submission_special_instructions 'No special instructions were received'

loop_
_space_group_symop_operation_xyz
'x, y, z'
'-x, y+1/2, -z+1/2'
'-x, -y, -z'
'x, -y-1/2, z-1/2'

loop_
_atom_site_label
_atom_site_type_symbol
_atom_site_fract_x
_atom_site_fract_y
_atom_site_fract_z
_atom_site_U_iso_or_equiv
_atom_site_adp_type
_atom_site_occupancy
_atom_site_site_symmetry_order
_atom_site_calc_flag
_atom_site_refinement_flags_posn
O1 O 0.25837(7) 0.32605(13) 0.83890(13) 0.0308(3) Uani 1 1 d .
O2 O 0.43920(6) 0.27330(13) 0.52625(12) 0.0285(3) Uani 1 1 d .
O3 O 0.46611(7) 0.42441(16) 0.69828(15) 0.0402(3) Uani 1 1 d .
O4 O 0.30454(7) 0.94174(12) 0.77177(11) 0.0259(3) Uani 1 1 d .
O5 O 0.33054(6) 0.81185(12) 0.58519(12) 0.0250(3) Uani 1 1 d .
O6 O 0.15802(6) 0.85031(12) 0.58098(10) 0.0221(2) Uani 1 1 d .
O7 O 0.11801(7) 0.81838(14) 0.79530(12) 0.0303(3) Uani 1 1 d .
C1 C 0.18084(8) 0.48163(16) 0.69434(14) 0.0191(3) Uani 1 1 d .
C2 C 0.11076(9) 0.50089(17) 0.63168(15) 0.0227(3) Uani 1 1 d .
H2 H 0.102126 0.580217 0.572234 0.027 Uiso 1 1 calc R
C3 C 0.05362(10) 0.40739(19) 0.65399(18) 0.0285(4) Uani 1 1 d .
H3 H 0.006239 0.424076 0.612101 0.034 Uiso 1 1 calc R
C4 C 0.06609(11) 0.28945(19) 0.7378(2) 0.0338(4) Uani 1 1 d .
H4 H 0.027085 0.225229 0.753663 0.041 Uiso 1 1 calc R
C5 C 0.13475(11) 0.26501(19) 0.7981(2) 0.0341(4) Uani 1 1 d .
H5 H 0.143363 0.182852 0.853720 0.041 Uiso 1 1 calc R
C6 C 0.19175(9) 0.36083(17) 0.77748(16) 0.0246(3) Uani 1 1 d .
C7 C 0.31099(10) 0.43906(18) 0.84574(16) 0.0271(4) Uani 1 1 d .
H7A H 0.359592 0.399814 0.875535 0.033 Uiso 1 1 calc R
H7B H 0.296669 0.508831 0.916328 0.033 Uiso 1 1 calc R
C8 C 0.31744(9) 0.51481(17) 0.70878(15) 0.0210(3) Uani 1 1 d .
H8 H 0.354445 0.592756 0.722460 0.025 Uiso 1 1 calc R
C9 C 0.24330(8) 0.58360(16) 0.66550(14) 0.0177(3) Uani 1 1 d .
H9 H 0.242648 0.601210 0.563507 0.021 Uiso 1 1 calc R
C10 C 0.34316(9) 0.41778(17) 0.59515(15) 0.0220(3) Uani 1 1 d .
H10A H 0.312126 0.331225 0.591493 0.026 Uiso 1 1 calc R
H10B H 0.336288 0.467254 0.505134 0.026 Uiso 1 1 calc R
C11 C 0.42260(9) 0.37406(17) 0.61536(16) 0.0236(3) Uani 1 1 d .
C12 C 0.51455(10) 0.2265(2) 0.5298(2) 0.0376(4) Uani 1 1 d .
H12A H 0.521371 0.158658 0.454563 0.056 Uiso 1 1 calc GR
H12B H 0.526686 0.180318 0.618787 0.056 Uiso 1 1 calc GR
H12C H 0.546842 0.308753 0.518636 0.056 Uiso 1 1 calc GR
C13 C 0.23753(8) 0.72940(16) 0.73906(14) 0.0185(3) Uani 1 1 d .
H13 H 0.245796 0.714989 0.840990 0.022 Uiso 1 1 calc R
C14 C 0.29656(8) 0.82954(16) 0.68841(15) 0.0194(3) Uani 1 1 d .
C15 C 0.35778(11) 1.04666(19) 0.72855(17) 0.0309(4) Uani 1 1 d .
H15A H 0.346413 1.073641 0.632095 0.046 Uiso 1 1 calc GR
H15B H 0.407263 1.005771 0.736847 0.046 Uiso 1 1 calc GR
H15C H 0.355459 1.131142 0.787646 0.046 Uiso 1 1 calc GR
C16 C 0.16393(9) 0.80341(16) 0.71206(15) 0.0203(3) Uani 1 1 d .
C17 C 0.08963(9) 0.92062(19) 0.54062(17) 0.0270(4) Uani 1 1 d .
H17A H 0.090523 0.949422 0.443349 0.040 Uiso 1 1 calc GR
H17B H 0.083508 1.004997 0.598564 0.040 Uiso 1 1 calc GR
H17C H 0.048582 0.855024 0.552635 0.040 Uiso 1 1 calc GR

loop_
_atom_site_aniso_label
_atom_site_aniso_U_11
_atom_site_aniso_U_22
_atom_site_aniso_U_33
_atom_site_aniso_U_23
_atom_site_aniso_U_13
_atom_site_aniso_U_12
O1 0.0294(7) 0.0303(7) 0.0333(6) 0.0141(5) 0.0078(5) 0.0103(5)
O2 0.0190(6) 0.0326(7) 0.0341(6) -0.0052(5) 0.0026(5) 0.0037(5)
O3 0.0259(7) 0.0429(8) 0.0511(8) -0.0188(6) -0.0056(6) 0.0041(6)
O4 0.0359(7) 0.0209(6) 0.0209(5) -0.0005(4) 0.0015(5) -0.0047(5)
O5 0.0232(6) 0.0223(6) 0.0299(6) -0.0024(4) 0.0069(4) -0.0002(4)
O6 0.0194(6) 0.0275(6) 0.0195(5) 0.0018(4) 0.0019(4) 0.0053(4)
O7 0.0281(7) 0.0397(7) 0.0236(5) 0.0034(5) 0.0080(5) 0.0088(5)
C1 0.0214(8) 0.0180(7) 0.0182(6) -0.0020(5) 0.0036(5) 0.0017(6)
C2 0.0216(8) 0.0233(7) 0.0232(7) -0.0016(6) 0.0016(6) -0.0009(6)
C3 0.0234(9) 0.0306(9) 0.0320(8) -0.0058(7) 0.0054(6) -0.0037(7)
C4 0.0323(10) 0.0257(9) 0.0449(10) -0.0024(7) 0.0179(8) -0.0063(7)
C5 0.0379(11) 0.0235(8) 0.0424(10) 0.0079(7) 0.0187(8) 0.0027(7)
C6 0.0272(9) 0.0234(8) 0.0241(7) 0.0028(6) 0.0088(6) 0.0069(6)
C7 0.0314(9) 0.0289(8) 0.0207(7) 0.0008(6) -0.0027(6) 0.0111(7)
C8 0.0181(8) 0.0219(7) 0.0227(7) 0.0003(5) -0.0024(5) 0.0035(6)
C9 0.0170(7) 0.0190(7) 0.0171(6) 0.0004(5) 0.0006(5) 0.0021(5)
C10 0.0214(8) 0.0236(8) 0.0209(7) -0.0019(5) -0.0003(5) 0.0031(6)
C11 0.0226(8) 0.0225(8) 0.0257(7) 0.0016(6) 0.0003(6) 0.0004(6)
C12 0.0238(10) 0.0389(11) 0.0503(11) -0.0110(8) 0.0029(8) 0.0092(8)
C13 0.0199(8) 0.0194(7) 0.0161(6) 0.0008(5) -0.0001(5) 0.0013(5)
C14 0.0180(7) 0.0189(7) 0.0208(6) 0.0021(5) -0.0029(5) 0.0024(5)
C15 0.0422(11) 0.0234(8) 0.0272(8) -0.0005(6) 0.0018(7) -0.0089(7)
C16 0.0235(8) 0.0180(7) 0.0193(6) -0.0008(5) 0.0016(5) 0.0000(6)
C17 0.0228(9) 0.0325(9) 0.0257(7) 0.0030(6) -0.0002(6) 0.0082(7)

loop_
_atom_type_symbol
_atom_type_description
_atom_type_scat_dispersion_real
_atom_type_scat_dispersion_imag
_atom_type_scat_source
C C 0.0033 0.0016 'International Tables Vol C Tables 4.2.6.8 and 6.1.1.4'
H H 0.0000 0.0000 'International Tables Vol C Tables 4.2.6.8 and 6.1.1.4'
O O 0.0106 0.0060 'International Tables Vol C Tables 4.2.6.8 and 6.1.1.4'

loop_
_geom_angle_atom_site_label_1
_geom_angle_atom_site_label_2
_geom_angle_atom_site_label_3
_geom_angle
C6 O1 C7 115.03(12)
C11 O2 C12 116.60(13)
C14 O4 C15 114.67(12)
C16 O6 C17 115.83(12)
C2 C1 C9 120.92(13)
C6 C1 C2 117.16(15)
C6 C1 C9 121.81(14)
C1 C2 H2 119.1
C3 C2 C1 121.83(15)
C3 C2 H2 119.1
C2 C3 H3 120.2
C4 C3 C2 119.55(17)
C4 C3 H3 120.2
C3 C4 H4 119.9
C5 C4 C3 120.23(17)
C5 C4 H4 119.9
C4 C5 H5 120.0
C4 C5 C6 120.03(16)
C6 C5 H5 120.0
O1 C6 C1 122.94(15)
O1 C6 C5 115.85(15)
C5 C6 C1 121.17(16)
O1 C7 H7A 109.0
O1 C7 H7B 109.0
O1 C7 C8 112.77(13)
H7A C7 H7B 107.8
C8 C7 H7A 109.0
C8 C7 H7B 109.0
C7 C8 H8 107.9
C7 C8 C9 109.50(13)
C7 C8 C10 112.99(13)
C9 C8 H8 107.9
C10 C8 H8 107.9
C10 C8 C9 110.55(12)
C1 C9 C8 109.90(12)
C1 C9 H9 108.0
C1 C9 C13 113.89(12)
C8 C9 H9 108.0
C8 C9 C13 108.86(12)
C13 C9 H9 108.0
C8 C10 H10A 108.9
C8 C10 H10B 108.9
H10A C10 H10B 107.7
C11 C10 C8 113.28(12)
C11 C10 H10A 108.9
C11 C10 H10B 108.9
O2 C11 C10 110.86(13)
O3 C11 O2 123.63(16)
O3 C11 C10 125.49(15)
O2 C12 H12A 109.5
O2 C12 H12B 109.5
O2 C12 H12C 109.5
H12A C12 H12B 109.5
H12A C12 H12C 109.5
H12B C12 H12C 109.5
C9 C13 H13 108.9
C14 C13 C9 109.50(12)
C14 C13 H13 108.9
C16 C13 C9 113.72(12)
C16 C13 H13 108.9
C16 C13 C14 106.95(12)
O4 C14 C13 110.65(13)
O5 C14 O4 124.26(14)
O5 C14 C13 125.08(13)
O4 C15 H15A 109.5
O4 C15 H15B 109.5
O4 C15 H15C 109.5
H15A C15 H15B 109.5
H15A C15 H15C 109.5
H15B C15 H15C 109.5
O6 C16 C13 110.15(12)
O7 C16 O6 124.69(14)
O7 C16 C13 125.16(13)
O6 C17 H17A 109.5
O6 C17 H17B 109.5
O6 C17 H17C 109.5
H17A C17 H17B 109.5
H17A C17 H17C 109.5
H17B C17 H17C 109.5

loop_
_geom_bond_atom_site_label_1
_geom_bond_atom_site_label_2
_geom_bond_distance
O1 C6 1.367(2)
O1 C7 1.430(2)
O2 C11 1.3242(19)
O2 C12 1.440(2)
O3 C11 1.199(2)
O4 C14 1.3310(18)
O4 C15 1.457(2)
O5 C14 1.2098(19)
O6 C16 1.3422(17)
O6 C17 1.4482(19)
O7 C16 1.1956(19)
C1 C2 1.400(2)
C1 C6 1.400(2)
C1 C9 1.523(2)
C2 H2 0.9500
C2 C3 1.386(2)
C3 H3 0.9500
C3 C4 1.385(3)
C4 H4 0.9500
C4 C5 1.375(3)
C5 H5 0.9500
C5 C6 1.395(2)
C7 H7A 0.9900
C7 H7B 0.9900
C7 C8 1.513(2)
C8 H8 1.0000
C8 C9 1.538(2)
C8 C10 1.518(2)
C9 H9 1.0000
C9 C13 1.549(2)
C10 H10A 0.9900
C10 H10B 0.9900
C10 C11 1.509(2)
C12 H12A 0.9800
C12 H12B 0.9800
C12 H12C 0.9800
C13 H13 1.0000
C13 C14 1.526(2)
C13 C16 1.523(2)
C15 H15A 0.9800
C15 H15B 0.9800
C15 H15C 0.9800
C17 H17A 0.9800
C17 H17B 0.9800
C17 H17C 0.9800
